data_1557714
loop_
_publ_author_name
'Balashev, Konstantin P.'
'Engebretsen, Thoralf'
'Kvam, Per-Inge'
'Maartmann-Moe, Knut'
'Puzyk, Michael V.'
'Songstad, Jon'

_publ_section_title
;
 Crystal Structures and Spectroscopic Properties of
 trans-N,P-[Pt(ppy)(Pmor3)Cl] and trans-N,P-[Pt(tpy)(Pmor3)Cl].CH3CN [ppy
 = N,C'-chelated 2-phenylpyridinate, tpy = N,C'-Chelated
 2-(2'-thienyl)pyridinate, Pmor3 = tris(morpholino)phosphine]
;
_journal_name_full 'Acta Chemica Scandinavica'
_journal_page_first 1108
_journal_page_last 1115
_journal_paper_doi 10.3891/acta.chem.scand.50-1108
_journal_volume 50
_journal_year 1996
_chemical_formula_sum 'C23 H36 Cl N4 O3 P Pt'
_chemical_formula_weight 677.1
_chemical_name_common
;
trans-N,P-[Pt(ppy)(Pmor3)Cl]
;
_space_group_IT_number 14
_space_group_name_Hall '-P 2yab'
_space_group_name_H-M_alt 'P 1 21/a 1'
_symmetry_cell_setting monoclinic
_symmetry_Int_Tables_number 14
_symmetry_space_group_name_Hall '-P 2yab'
_symmetry_space_group_name_H-M 'P 1 21/a 1'
_cell_angle_alpha 90.
_cell_angle_beta 91.27(2)
_cell_angle_gamma 90.
_cell_formula_units_Z 8
_cell_length_a 17.192(5)
_cell_length_b 15.593(2)
_cell_length_c 18.178(4)
_cell_volume 4871.9(19)
_diffrn_ambient_temperature 93
_diffrn_radiation_probe x-ray
_diffrn_radiation_type MoK\a
_diffrn_radiation_wavelength 0.71073
_exptl_absorpt_coefficient_mu 6.035
_exptl_crystal_density_diffrn 1.964
_refine_ls_goodness_of_fit_ref 1.216
_refine_ls_number_reflns 6004
_refine_ls_R_factor_gt 0.031
_refine_ls_wR_factor_gt 0.028
_cod_data_source_file Acta-Chem-Scand-1996-50-1108-1.cif
_cod_data_source_block 1
_cod_depositor_comments
;
Formula not given, H number guessed to be 36...
;
_cod_original_cell_volume 4879(3)
_cod_original_sg_symbol_H-M 'P 21/a'
_cod_database_code 1557714

loop_
_space_group_symop_id
_space_group_symop_operation_xyz
1 x,y,z
2 1/2-x,1/2+y,-z
3 -x,-y,-z
4 1/2+x,1/2-y,z

loop_
_atom_site_label
_atom_site_type_symbol
_atom_site_thermal_displace_type
_atom_site_fract_x
_atom_site_fract_y
_atom_site_fract_z
_atom_site_occupancy
_atom_site_U_iso_or_equiv
_atom_site_calc_flag
_atom_site_refinement_flags
_atom_site_disorder_assembly
_atom_site_disorder_group
Pt1 Pt Uiso 0.10863(2) 0.10751(2) 0.41241(1) 1.000 0.0085(1) . . . .
Pt2 Pt Uiso 0.37321(2) 0.07458(2) 0.89494(1) 1.000 0.0100(1) . . . .
Cl1 Cl Uiso 0.09050(10) 0.22780(10) 0.49148(9) 1.000 0.0147(4) . . . .
P1 P Uiso 0.18590(10) 0.04430(10) 0.49651(9) 1.000 0.0095(4) . . . .
Cl2 Cl Uiso 0.36990(10) 0.20620(10) 0.96168(9) 1.000 0.0163(4) . . . .
P2 P Uiso 0.31440(10) 0.00220(10) 0.98299(9) 1.000 0.0109(4) . . . .
O1 O Uiso 0.1405(3) -0.2408(3) 0.5097(3) 1.000 0.0177(13) . . . .
O2 O Uiso 0.4260(3) -0.0032(3) 0.4292(2) 1.000 0.0190(13) . . . .
O3 O Uiso 0.1711(3) 0.1236(3) 0.7350(2) 1.000 0.0177(13) . . . .
N1 N Uiso 0.0278(3) 0.1583(3) 0.3353(3) 1.000 0.0127(13) . . . .
N2 N Uiso 0.1633(3) -0.0593(3) 0.5050(3) 1.000 0.0114(13) . . . .
N3 N Uiso 0.2800(3) 0.0568(3) 0.4800(3) 1.000 0.0101(13) . . . .
N4 N Uiso 0.1844(3) 0.0754(4) 0.5846(3) 1.000 0.0101(13) . . . .
C1 C Uiso -0.0202(4) 0.2245(4) 0.3461(4) 1.000 0.0165(13) . . . .
C2 C Uiso -0.0730(4) 0.2517(4) 0.2938(4) 1.000 0.0152(13) . . . .
C3 C Uiso -0.0771(4) 0.2088(5) 0.2275(4) 1.000 0.0190(13) . . . .
O4 O Uiso 0.4165(3) -0.2593(3) 1.0304(3) 1.000 0.0266(13) . . . .
C4 C Uiso -0.0289(4) 0.1416(5) 0.2154(4) 1.000 0.0190(13) . . . .
O5 O Uiso 0.3173(3) 0.1242(3) 1.2084(3) 1.000 0.0228(13) . . . .
C5 C Uiso 0.0230(4) 0.1144(4) 0.2703(3) 1.000 0.0127(13) . . . .
O6 O Uiso 0.0578(3) -0.0301(3) 0.9337(2) 1.000 0.0152(13) . . . .
C6 C Uiso 0.0746(4) 0.0402(4) 0.2668(4) 1.000 0.0127(13) . . . .
C7 C Uiso 0.0774(4) -0.0136(4) 0.2060(4) 1.000 0.0152(13) . . . .
C8 C Uiso 0.1250(4) -0.0844(4) 0.2042(3) 1.000 0.0127(13) . . . .
C9 C Uiso 0.1721(4) -0.1015(5) 0.2654(4) 1.000 0.0177(13) . . . .
C10 C Uiso 0.1703(4) -0.0488(4) 0.3259(4) 1.000 0.0152(13) . . . .
C11 C Uiso 0.1212(4) 0.0223(4) 0.3312(4) 1.000 0.0127(13) . . . .
C12 C Uiso 0.2005(4) -0.1141(5) 0.5622(4) 1.000 0.0165(13) . . . .
C13 C Uiso 0.2130(4) -0.2021(5) 0.5323(4) 1.000 0.024(3) . . . .
C14 C Uiso 0.1035(4) -0.1889(5) 0.4540(4) 1.000 0.0190(13) . . . .
C15 C Uiso 0.0896(4) -0.0984(4) 0.4805(4) 1.000 0.0152(13) . . . .
C16 C Uiso 0.3456(4) 0.0368(5) 0.5302(4) 1.000 0.0139(13) . . . .
C17 C Uiso 0.3966(4) -0.0318(5) 0.4981(4) 1.000 0.0177(13) . . . .
C18 C Uiso 0.3622(4) 0.0139(5) 0.3787(4) 1.000 0.0190(13) . . . .
C19 C Uiso 0.3098(4) 0.0812(5) 0.4082(4) 1.000 0.0177(13) . . . .
C20 C Uiso 0.2239(4) 0.1520(4) 0.6141(4) 1.000 0.0127(13) . . . .
C21 C Uiso 0.2414(4) 0.1376(4) 0.6949(4) 1.000 0.0152(13) . . . .
C22 C Uiso 0.1325(4) 0.0494(5) 0.7062(4) 1.000 0.020(3) . . . .
C23 C Uiso 0.1122(4) 0.0598(4) 0.6252(4) 1.000 0.0127(13) . . . .
N5 N Uiso 0.4398(3) 0.1326(3) 0.8124(3) 1.000 0.0127(13) . . . .
N6 N Uiso 0.3588(3) -0.0904(3) 1.0048(3) 1.000 0.0152(13) . . . .
N7 N Uiso 0.3094(3) 0.0452(4) 1.0672(3) 1.000 0.0127(13) . . . .
N8 N Uiso 0.2211(3) -0.0163(3) 0.9611(3) 1.000 0.0114(13) . . . .
C24 C Uiso 0.4737(4) 0.2094(5) 0.8171(4) 1.000 0.0177(13) . . . .
C25 C Uiso 0.5186(4) 0.2409(5) 0.7608(4) 1.000 0.0253(13) . . . .
C26 C Uiso 0.5267(4) 0.1932(5) 0.6988(4) 1.000 0.0228(13) . . . .
C27 C Uiso 0.4924(4) 0.1140(5) 0.6932(4) 1.000 0.0228(13) . . . .
C28 C Uiso 0.4498(4) 0.0825(4) 0.7516(4) 1.000 0.0165(13) . . . .
C29 C Uiso 0.4111(4) -0.0006(4) 0.7551(4) 1.000 0.0139(13) . . . .
C30 C Uiso 0.4127(4) -0.0597(5) 0.6968(4) 1.000 0.0203(13) . . . .
C31 C Uiso 0.3708(4) -0.1348(5) 0.6990(4) 1.000 0.0215(13) . . . .
C32 C Uiso 0.3263(4) -0.1526(5) 0.7600(4) 1.000 0.0228(13) . . . .
C33 C Uiso 0.3269(4) -0.0957(4) 0.8200(4) 1.000 0.0177(13) . . . .
C34 C Uiso 0.3680(4) -0.0195(4) 0.8198(4) 1.000 0.0127(13) . . . .
C35 C Uiso 0.4312(4) -0.1194(4) 0.9730(4) 1.000 0.0165(13) . . . .
C36 C Uiso 0.4289(4) -0.2155(5) 0.9618(4) 1.000 0.024(3) . . . .
C37 C Uiso 0.3452(4) -0.2320(5) 1.0638(4) 1.000 0.028(3) . . . .
C38 C Uiso 0.3474(4) -0.1353(5) 1.0755(4) 1.000 0.0190(13) . . . .
C39 C Uiso 0.3854(4) 0.0647(4) 1.1043(4) 1.000 0.0165(13) . . . .
C40 C Uiso 0.3752(4) 0.0635(5) 1.1862(4) 1.000 0.0203(13) . . . .
C41 C Uiso 0.2445(4) 0.1049(5) 1.1724(4) 1.000 0.023(3) . . . .
C42 C Uiso 0.2509(4) 0.1077(5) 1.0894(4) 1.000 0.0152(13) . . . .
C43 C Uiso 0.1785(4) -0.0920(5) 0.9838(4) 1.000 0.020(3) . . . .
C44 C Uiso 0.0928(4) -0.0696(5) 0.9964(4) 1.000 0.0190(13) . . . .
C45 C Uiso 0.1003(4) 0.0462(5) 0.9156(4) 1.000 0.024(3) . . . .
C46 C Uiso 0.1841(4) 0.0263(5) 0.8990(4) 1.000 0.022(3) . . . .

loop_
_atom_type_symbol
_atom_type_description
_atom_type_scat_dispersion_real
_atom_type_scat_dispersion_imag
_atom_type_scat_source
C C 0.0033 0.0016 ' International Tables Vol C Tables 4.2.6.8 and 6.1.1.4'
Cl Cl 0.1484 0.1585 ' International Tables Vol C Tables 4.2.6.8 and 6.1.1.4'
N N 0.0061 0.0033 ' International Tables Vol C Tables 4.2.6.8 and 6.1.1.4'
O O 0.0106 0.0060 ' International Tables Vol C Tables 4.2.6.8 and 6.1.1.4'
P P 0.1023 0.0942 ' International Tables Vol C Tables 4.2.6.8 and 6.1.1.4'
Pt Pt -1.7033 8.3905 ' International Tables Vol C Tables 4.2.6.8 and 6.1.1.4'

loop_
_geom_angle_atom_site_label_1
_geom_angle_atom_site_label_2
_geom_angle_atom_site_label_3
_geom_angle
_geom_angle_site_symmetry_1
_geom_angle_site_symmetry_2
_geom_angle_site_symmetry_3
_geom_angle_publ_flag
Cl1 Pt1 P1 91.05(6) . . . yes
Cl1 Pt1 N1 90.70(14) . . . yes
Cl1 Pt1 C11 169.5(2) . . . yes
P1 Pt1 N1 174.59(14) . . . yes
P1 Pt1 C11 98.0(2) . . . yes
N1 Pt1 C11 80.8(2) . . . yes
P2 Pt2 N5 173.22(14) . . . yes
P2 Pt2 C34 96.0(2) . . . yes
N5 Pt2 C34 81.2(2) . . . yes
Cl2 Pt2 C34 167.1(2) . . . yes
Cl2 Pt2 P2 93.12(6) . . . yes
Cl2 Pt2 N5 90.70(14) . . . yes
N2 P1 N3 111.1(3) . . . yes
Pt1 P1 N2 110.8(2) . . . yes
Pt1 P1 N3 113.0(2) . . . yes
Pt1 P1 N4 120.4(2) . . . yes
N3 P1 N4 100.0(3) . . . yes
N2 P1 N4 100.6(3) . . . yes
Pt2 P2 N7 119.3(2) . . . yes
Pt2 P2 N6 113.3(2) . . . yes
N6 P2 N8 109.7(3) . . . yes
N7 P2 N8 102.6(3) . . . yes
Pt2 P2 N8 111.5(2) . . . yes
N6 P2 N7 99.3(3) . . . yes
C13 O1 C14 109.5(5) . . . yes
C17 O2 C18 109.7(5) . . . yes
C21 O3 C22 109.0(5) . . . yes
Pt1 N1 C1 126.3(5) . . . yes
Pt1 N1 C5 114.4(4) . . . yes
C1 N1 C5 119.2(6) . . . yes
P1 N2 C12 121.7(4) . . . yes
P1 N2 C15 125.1(4) . . . yes
C12 N2 C15 109.3(5) . . . yes
C16 N3 C19 109.3(5) . . . yes
P1 N3 C19 123.6(4) . . . yes
P1 N3 C16 126.8(5) . . . yes
P1 N4 C20 124.6(5) . . . yes
P1 N4 C23 117.4(4) . . . yes
C20 N4 C23 109.8(5) . . . yes
N1 C1 C2 122.6(6) . . . yes
C1 C2 C3 118.5(6) . . . no
C2 C3 C4 119.8(7) . . . no
C3 C4 C5 120.3(7) . . . no
C36 O4 C37 111.5(5) . . . yes
N1 C5 C4 119.6(6) . . . yes
C40 O5 C41 109.7(5) . . . yes
C4 C5 C6 126.3(6) . . . no
N1 C5 C6 114.2(5) . . . yes
C5 C6 C7 123.0(6) . . . no
C44 O6 C45 109.6(5) . . . yes
C5 C6 C11 116.7(6) . . . no
C7 C6 C11 120.3(6) . . . no
C6 C7 C8 122.3(6) . . . no
C7 C8 C9 118.2(6) . . . no
C8 C9 C10 120.3(7) . . . no
C9 C10 C11 123.6(7) . . . no
Pt1 C11 C6 114.0(5) . . . yes
Pt1 C11 C10 130.7(5) . . . yes
C6 C11 C10 115.2(6) . . . no
N2 C12 C13 109.8(6) . . . yes
O1 C13 C12 111.1(6) . . . yes
O1 C14 C15 111.9(6) . . . yes
N2 C15 C14 110.1(5) . . . yes
N3 C16 C17 110.8(6) . . . yes
O2 C17 C16 109.7(6) . . . yes
O2 C18 C19 111.0(6) . . . yes
N3 C19 C18 111.4(6) . . . yes
N4 C20 C21 108.3(5) . . . yes
O3 C21 C20 111.3(5) . . . yes
O3 C22 C23 111.4(6) . . . yes
N4 C23 C22 109.0(5) . . . yes
Pt2 N5 C24 125.6(5) . . . yes
Pt2 N5 C28 114.2(4) . . . yes
C24 N5 C28 120.1(6) . . . yes
P2 N6 C35 124.2(4) . . . yes
P2 N6 C38 123.0(4) . . . yes
C35 N6 C38 109.2(5) . . . yes
P2 N7 C39 115.7(4) . . . yes
P2 N7 C42 124.6(5) . . . yes
C39 N7 C42 109.9(5) . . . yes
P2 N8 C43 124.1(4) . . . yes
P2 N8 C46 120.7(4) . . . yes
C43 N8 C46 112.3(5) . . . yes
N5 C24 C25 121.4(7) . . . yes
C24 C25 C26 119.2(7) . . . no
C25 C26 C27 120.2(7) . . . no
C26 C27 C28 119.6(7) . . . no
N5 C28 C27 119.5(6) . . . yes
N5 C28 C29 114.0(6) . . . yes
C27 C28 C29 126.5(7) . . . no
C28 C29 C30 122.2(6) . . . no
C28 C29 C34 117.6(6) . . . no
C30 C29 C34 120.2(6) . . . no
C29 C30 C31 121.2(7) . . . no
C30 C31 C32 119.4(7) . . . no
C31 C32 C33 119.9(7) . . . no
C32 C33 C34 122.4(7) . . . no
Pt2 C34 C29 113.1(4) . . . yes
Pt2 C34 C33 130.0(5) . . . yes
C29 C34 C33 116.9(6) . . . no
N6 C35 C36 109.9(5) . . . yes
O4 C36 C35 110.9(6) . . . yes
O4 C37 C38 109.4(6) . . . yes
N6 C38 C37 110.5(6) . . . yes
N7 C39 C40 109.0(5) . . . yes
O5 C40 C39 111.5(6) . . . yes
O5 C41 C42 111.5(6) . . . yes
N7 C42 C41 108.7(6) . . . yes
N8 C43 C44 110.4(6) . . . yes
O6 C44 C43 111.7(6) . . . yes
O6 C45 C46 111.6(6) . . . yes
N8 C46 C45 110.1(6) . . . yes

loop_
_geom_bond_atom_site_label_1
_geom_bond_atom_site_label_2
_geom_bond_distance
_geom_bond_site_symmetry_1
_geom_bond_site_symmetry_2
_geom_bond_publ_flag
Pt1 Cl1 2.3877(18) . . yes
Pt1 P1 2.2323(18) . . yes
Pt1 N1 2.106(5) . . yes
Pt1 C11 2.001(7) . . yes
Pt2 Cl2 2.3854(17) . . yes
Pt2 P2 2.2203(18) . . yes
Pt2 N5 2.111(5) . . yes
Pt2 C34 2.005(7) . . yes
P1 N3 1.663(5) . . yes
P1 N4 1.674(6) . . yes
P1 N2 1.670(5) . . yes
P2 N6 1.677(5) . . yes
P2 N7 1.675(6) . . yes
P2 N8 1.669(5) . . yes
O1 C14 1.434(9) . . yes
O1 C13 1.437(9) . . yes
O2 C17 1.432(8) . . yes
O2 C18 1.440(8) . . yes
O3 C22 1.428(9) . . yes
O3 C21 1.442(8) . . yes
N1 C1 1.339(8) . . yes
N1 C5 1.366(8) . . yes
N2 C12 1.480(9) . . yes
N2 C15 1.466(9) . . yes
N3 C16 1.468(9) . . yes
N3 C19 1.463(9) . . yes
N4 C20 1.469(9) . . yes
N4 C23 1.478(9) . . yes
C1 C2 1.367(10) . . no
C2 C3 1.379(10) . . no
C3 C4 1.357(11) . . no
O4 C36 1.442(9) . . yes
C4 C5 1.390(9) . . no
O4 C37 1.444(9) . . yes
O5 C41 1.431(9) . . yes
C5 C6 1.460(9) . . no
O5 C40 1.438(9) . . yes
O6 C44 1.418(8) . . yes
O6 C45 1.438(9) . . yes
C6 C11 1.431(10) . . no
C6 C7 1.389(10) . . no
C7 C8 1.375(9) . . no
C8 C9 1.387(9) . . no
C9 C10 1.374(10) . . no
C10 C11 1.398(9) . . no
C12 C13 1.493(11) . . no
C14 C15 1.512(10) . . no
C16 C17 1.509(10) . . no
C18 C19 1.491(10) . . no
C20 C21 1.510(10) . . no
C22 C23 1.514(10) . . no
N5 C24 1.334(9) . . yes
N5 C28 1.367(9) . . yes
N6 C35 1.456(9) . . yes
N6 C38 1.480(9) . . yes
N7 C39 1.488(9) . . yes
N7 C42 1.464(9) . . yes
N8 C43 1.454(9) . . yes
N8 C46 1.445(9) . . yes
C24 C25 1.386(10) . . no
C25 C26 1.360(11) . . no
C26 C27 1.371(11) . . no
C27 C28 1.393(10) . . no
C28 C29 1.459(9) . . no
C29 C30 1.405(10) . . no
C29 C34 1.435(10) . . no
C30 C31 1.376(11) . . no
C31 C32 1.389(10) . . no
C32 C33 1.406(10) . . no
C33 C34 1.383(9) . . no
C35 C36 1.513(10) . . no
C37 C38 1.523(11) . . no
C39 C40 1.503(10) . . no
C41 C42 1.516(10) . . no
C43 C44 1.536(10) . . no
C45 C46 1.511(10) . . no

loop_
_geom_torsion_atom_site_label_1
_geom_torsion_atom_site_label_2
_geom_torsion_atom_site_label_3
_geom_torsion_atom_site_label_4
_geom_torsion
_geom_torsion_site_symmetry_1
_geom_torsion_site_symmetry_2
_geom_torsion_site_symmetry_3
_geom_torsion_site_symmetry_4
_geom_torsion_publ_flag
Cl1 Pt1 P1 N2 135.3(2) . . . . no
Cl1 Pt1 P1 N3 -99.4(2) . . . . no
Cl1 Pt1 P1 N4 18.6(2) . . . . no
C11 Pt1 P1 N2 -50.1(3) . . . . no
C11 Pt1 P1 N3 75.3(3) . . . . no
C11 Pt1 P1 N4 -166.8(3) . . . . no
Cl1 Pt1 N1 C1 -11.3(5) . . . . no
Cl1 Pt1 N1 C5 172.6(4) . . . . no
C11 Pt1 N1 C1 174.9(6) . . . . no
C11 Pt1 N1 C5 -1.3(4) . . . . no
P1 Pt1 C11 C6 176.7(5) . . . . no
P1 Pt1 C11 C10 -6.8(7) . . . . no
N1 Pt1 C11 C6 2.0(5) . . . . no
N1 Pt1 C11 C10 178.6(7) . . . . no
P2 Pt2 C34 C29 -172.1(5) . . . . no
P2 Pt2 C34 C33 11.5(7) . . . . no
N5 Pt2 C34 C29 1.7(5) . . . . no
N5 Pt2 C34 C33 -174.8(7) . . . . no
Cl2 Pt2 N5 C24 11.4(5) . . . . no
Cl2 Pt2 P2 N6 -132.1(2) . . . . no
Cl2 Pt2 P2 N7 -15.9(2) . . . . no
Cl2 Pt2 P2 N8 103.5(2) . . . . no
C34 Pt2 P2 N6 57.0(3) . . . . no
C34 Pt2 P2 N7 173.3(3) . . . . no
C34 Pt2 P2 N8 -67.4(3) . . . . no
C34 Pt2 N5 C28 -1.7(5) . . . . no
Cl2 Pt2 N5 C28 -171.6(4) . . . . no
C34 Pt2 N5 C24 -178.7(6) . . . . no
N4 P1 N2 C12 -45.6(5) . . . . no
Pt1 P1 N2 C12 -173.9(4) . . . . no
Pt1 P1 N2 C15 -18.5(6) . . . . no
N3 P1 N2 C12 59.6(6) . . . . no
N3 P1 N2 C15 -144.9(5) . . . . no
N3 P1 N4 C23 -169.7(5) . . . . no
N4 P1 N3 C16 39.3(6) . . . . no
N4 P1 N3 C19 -147.9(5) . . . . no
N4 P1 N2 C15 109.9(5) . . . . no
Pt1 P1 N3 C16 168.6(5) . . . . no
Pt1 P1 N3 C19 -18.6(6) . . . . no
N2 P1 N3 C16 -66.2(6) . . . . no
N2 P1 N3 C19 106.6(5) . . . . no
Pt1 P1 N4 C23 66.0(5) . . . . no
N2 P1 N4 C20 159.0(5) . . . . no
Pt1 P1 N4 C20 -79.2(5) . . . . no
N3 P1 N4 C20 45.1(6) . . . . no
N2 P1 N4 C23 -55.9(5) . . . . no
N7 P2 N6 C35 -124.2(5) . . . . no
Pt2 P2 N6 C38 159.6(4) . . . . no
Pt2 P2 N6 C35 3.4(6) . . . . no
N7 P2 N8 C43 -83.4(6) . . . . no
N7 P2 N8 C46 117.5(5) . . . . no
N7 P2 N6 C38 32.0(5) . . . . no
N8 P2 N6 C35 128.8(5) . . . . no
N8 P2 N6 C38 -75.1(5) . . . . no
Pt2 P2 N7 C39 -59.6(5) . . . . no
Pt2 P2 N7 C42 82.8(6) . . . . no
N6 P2 N7 C39 63.9(5) . . . . no
N6 P2 N7 C42 -153.8(6) . . . . no
N8 P2 N7 C39 176.7(5) . . . . no
N8 P2 N7 C42 -41.0(6) . . . . no
Pt2 P2 N8 C43 147.8(5) . . . . no
Pt2 P2 N8 C46 -11.3(5) . . . . no
N6 P2 N8 C43 21.4(6) . . . . no
N6 P2 N8 C46 -137.7(5) . . . . no
C14 O1 C13 C12 59.5(7) . . . . no
C13 O1 C14 C15 -57.9(7) . . . . no
C18 O2 C17 C16 -60.3(7) . . . . no
C17 O2 C18 C19 59.7(7) . . . . no
C22 O3 C21 C20 60.4(6) . . . . no
C21 O3 C22 C23 -59.3(7) . . . . no
Pt1 N1 C1 C2 -177.7(5) . . . . no
C5 N1 C1 C2 -1.7(10) . . . . no
Pt1 N1 C5 C4 179.5(5) . . . . no
Pt1 N1 C5 C6 0.3(7) . . . . no
C1 N1 C5 C4 3.0(9) . . . . no
C1 N1 C5 C6 -176.2(6) . . . . no
P1 N2 C12 C13 -143.3(5) . . . . no
C15 N2 C12 C13 57.8(7) . . . . no
P1 N2 C15 C14 146.1(5) . . . . no
C12 N2 C15 C14 -55.9(7) . . . . no
P1 N3 C16 C17 117.9(6) . . . . no
C19 N3 C16 C17 -55.8(7) . . . . no
C16 N3 C19 C18 54.7(7) . . . . no
P1 N3 C19 C18 -119.2(5) . . . . no
C23 N4 C20 C21 58.6(7) . . . . no
P1 N4 C23 C22 152.0(5) . . . . no
C20 N4 C23 C22 -58.0(7) . . . . no
P1 N4 C20 C21 -154.0(5) . . . . no
N1 C1 C2 C3 0.4(10) . . . . no
C1 C2 C3 C4 -0.4(10) . . . . no
C2 C3 C4 C5 1.8(11) . . . . no
C3 C4 C5 N1 -3.1(10) . . . . no
C37 O4 C36 C35 58.1(7) . . . . no
C36 O4 C37 C38 -57.3(7) . . . . no
C3 C4 C5 C6 175.9(7) . . . . no
C4 C5 C6 C7 -0.3(11) . . . . no
N1 C5 C6 C7 178.8(6) . . . . no
N1 C5 C6 C11 1.4(9) . . . . no
C4 C5 C6 C11 -177.7(7) . . . . no
C40 O5 C41 C42 -59.1(8) . . . . no
C41 O5 C40 C39 58.8(7) . . . . no
C11 C6 C7 C8 -1.1(10) . . . . no
C5 C6 C7 C8 -178.4(6) . . . . no
C45 O6 C44 C43 -58.0(7) . . . . no
C44 O6 C45 C46 59.8(7) . . . . no
C7 C6 C11 Pt1 180.0(5) . . . . no
C5 C6 C11 Pt1 -2.5(8) . . . . no
C5 C6 C11 C10 -179.6(6) . . . . no
C7 C6 C11 C10 2.9(10) . . . . no
C6 C7 C8 C9 -0.6(10) . . . . no
C7 C8 C9 C10 0.3(10) . . . . no
C8 C9 C10 C11 1.7(11) . . . . no
C9 C10 C11 Pt1 -179.8(6) . . . . no
C9 C10 C11 C6 -3.2(10) . . . . no
N2 C12 C13 O1 -60.1(7) . . . . no
O1 C14 C15 N2 57.0(7) . . . . no
N3 C16 C17 O2 59.4(7) . . . . no
O2 C18 C19 N3 -57.2(7) . . . . no
N4 C20 C21 O3 -60.3(7) . . . . no
O3 C22 C23 N4 58.7(7) . . . . no
Pt2 N5 C24 C25 177.8(5) . . . . no
C28 N5 C24 C25 0.9(10) . . . . no
Pt2 N5 C28 C27 179.7(5) . . . . no
Pt2 N5 C28 C29 1.2(7) . . . . no
C24 N5 C28 C27 -3.2(10) . . . . no
C24 N5 C28 C29 178.4(6) . . . . no
P2 N6 C35 C36 -142.8(5) . . . . no
C38 N6 C35 C36 58.2(7) . . . . no
P2 N6 C38 C37 142.0(5) . . . . no
C35 N6 C38 C37 -58.7(7) . . . . no
P2 N7 C39 C40 -154.4(5) . . . . no
C42 N7 C39 C40 57.9(7) . . . . no
P2 N7 C42 C41 157.9(5) . . . . no
C39 N7 C42 C41 -58.0(7) . . . . no
P2 N8 C43 C44 146.8(5) . . . . no
C46 N8 C43 C44 -52.6(7) . . . . no
P2 N8 C46 C45 -144.5(5) . . . . no
C43 N8 C46 C45 54.2(8) . . . . no
N5 C24 C25 C26 1.5(11) . . . . no
C24 C25 C26 C27 -1.7(11) . . . . no
C25 C26 C27 C28 -0.5(11) . . . . no
C26 C27 C28 N5 3.0(10) . . . . no
C26 C27 C28 C29 -178.8(7) . . . . no
N5 C28 C29 C30 177.9(6) . . . . no
N5 C28 C29 C34 0.3(9) . . . . no
C27 C28 C29 C30 -0.4(11) . . . . no
C27 C28 C29 C34 -178.1(7) . . . . no
C28 C29 C30 C31 -174.9(7) . . . . no
C34 C29 C30 C31 2.7(11) . . . . no
C28 C29 C34 Pt2 -1.7(8) . . . . no
C28 C29 C34 C33 175.3(6) . . . . no
C30 C29 C34 Pt2 -179.4(5) . . . . no
C30 C29 C34 C33 -2.4(10) . . . . no
C29 C30 C31 C32 -0.2(11) . . . . no
C30 C31 C32 C33 -2.6(11) . . . . no
C31 C32 C33 C34 2.9(11) . . . . no
C32 C33 C34 Pt2 176.0(5) . . . . no
C32 C33 C34 C29 -0.3(10) . . . . no
N6 C35 C36 O4 -58.3(7) . . . . no
O4 C37 C38 N6 57.7(7) . . . . no
N7 C39 C40 O5 -58.2(7) . . . . no
O5 C41 C42 N7 59.2(8) . . . . no
N8 C43 C44 O6 54.8(8) . . . . no
O6 C45 C46 N8 -57.6(7) . . . . no
